data_7022158
loop_
_publ_author_name
'Sabounchei, Seyyed Javad'
'Akhlaghi Bagherjeri, Fateme'
'Mozafari, Zeinab'
'Boskovic, Colette'
'Gable, Robert W.'
'Karamian, Roya'
'Asadbegy, Mostafa'

_publ_section_title
;
 Synthesis and characterization of novel simultaneous C and O-coordinated
 and nitrate-bridged complexes of silver(I) with carbonyl-stabilized
 sulfonium ylides and their antibacterial activities.
;
_journal_issue 7
_journal_name_full 'Dalton transactions (Cambridge, England : 2003)'
_journal_page_first 2520
_journal_page_last 2529
_journal_paper_doi 10.1039/c2dt31902k
_journal_volume 42
_journal_year 2013
_chemical_formula_sum 'C20 H24 Ag N O5 S2'
_chemical_formula_weight 530.39
_chemical_name_systematic
;
?
;
_space_group_IT_number 61
_symmetry_space_group_name_Hall '-P 2ac 2ab'
_symmetry_space_group_name_H-M 'P b c a'
_atom_sites_solution_hydrogens geom
_atom_sites_solution_primary direct
_atom_sites_solution_secondary difmap
_audit_creation_method SHELXL-97
_cell_angle_alpha 90.00
_cell_angle_beta 90.00
_cell_angle_gamma 90.00
_cell_formula_units_Z 5
_cell_length_a 8.45746(19)
_cell_length_b 9.22142(17)
_cell_length_c 30.5647(7)
_cell_measurement_temperature 293(2)
_cell_volume 2383.73(9)
_computing_structure_refinement 'SHELXL-97 (Sheldrick, 1997)'
_computing_structure_solution 'SHELXS-97 (Sheldrick, 1990)'
_diffrn_ambient_temperature 293(2)
_diffrn_measured_fraction_theta_full 0.998
_diffrn_measured_fraction_theta_max 0.998
_diffrn_radiation_monochromator graphite
_diffrn_radiation_source 'fine-focus sealed tube'
_diffrn_radiation_type CuK\a
_diffrn_radiation_wavelength 1.54184
_diffrn_reflns_av_R_equivalents 0.0401
_diffrn_reflns_av_sigmaI/netI 0.0164
_diffrn_reflns_limit_h_max 10
_diffrn_reflns_limit_h_min -10
_diffrn_reflns_limit_k_max 11
_diffrn_reflns_limit_k_min -9
_diffrn_reflns_limit_l_max 38
_diffrn_reflns_limit_l_min -38
_diffrn_reflns_number 22299
_diffrn_reflns_theta_full 77.01
_diffrn_reflns_theta_max 77.01
_diffrn_reflns_theta_min 2.89
_exptl_absorpt_coefficient_mu 10.833
_exptl_crystal_density_diffrn 1.847
_exptl_crystal_density_method 'not measured'
_exptl_crystal_F_000 1350
_refine_diff_density_max 0.859
_refine_diff_density_min -0.893
_refine_diff_density_rms 0.130
_refine_ls_extinction_method none
_refine_ls_goodness_of_fit_ref 1.283
_refine_ls_hydrogen_treatment mixed
_refine_ls_matrix_type full
_refine_ls_number_parameters 154
_refine_ls_number_reflns 2518
_refine_ls_number_restraints 0
_refine_ls_restrained_S_all 1.283
_refine_ls_R_factor_all 0.0417
_refine_ls_R_factor_gt 0.0384
_refine_ls_shift/su_max 0.001
_refine_ls_shift/su_mean 0.000
_refine_ls_structure_factor_coef Fsqd
_refine_ls_weighting_details 'calc w=1/[\s^2^(Fo^2^)+(0.1000P)^2^+0.0000P] where P=(Fo^2^+2Fc^2^)/3'
_refine_ls_weighting_scheme calc
_refine_ls_wR_factor_gt 0.1417
_refine_ls_wR_factor_ref 0.1486
_reflns_number_gt 2307
_reflns_number_total 2518
_reflns_threshold_expression >2sigma(I)
_cod_data_source_file c2dt31902k.txt
_cod_data_source_block fa-assg
_cod_database_code 7022158

loop_
_symmetry_equiv_pos_as_xyz
'x, y, z'
'-x+1/2, -y, z+1/2'
'x+1/2, -y+1/2, -z'
'-x, y+1/2, -z+1/2'
'-x, -y, -z'
'x-1/2, y, -z-1/2'
'-x-1/2, y-1/2, z'
'x, -y-1/2, z-1/2'

loop_
_atom_site_label
_atom_site_type_symbol
_atom_site_fract_x
_atom_site_fract_y
_atom_site_fract_z
_atom_site_U_iso_or_equiv
_atom_site_adp_type
_atom_site_occupancy
_atom_site_symmetry_multiplicity
_atom_site_calc_flag
Ag1 Ag -0.00892(3) 0.36600(3) 0.056885(9) 0.02667(19) Uani 1 1 d
S1 S 0.35355(10) 0.32243(8) 0.08704(3) 0.0230(2) Uani 1 1 d
O3 O -0.2631(4) 0.6314(3) 0.07578(10) 0.0372(7) Uani 1 1 d
C3 C 0.0002(3) 0.3557(4) 0.17486(14) 0.0202(8) Uani 1 1 d
C7 C -0.1241(5) 0.3497(4) 0.24613(12) 0.0311(8) Uani 1 1 d
C8 C -0.0178(4) 0.2912(5) 0.21576(12) 0.0242(7) Uani 1 1 d
C4 C -0.0891(4) 0.4766(4) 0.16439(11) 0.0284(7) Uani 1 1 d
C5 C -0.1954(5) 0.5360(5) 0.19472(14) 0.0376(9) Uani 1 1 d
C6 C -0.2118(5) 0.4716(4) 0.23559(13) 0.0348(8) Uani 1 1 d
O2 O -0.0913(3) 0.6136(3) 0.02360(9) 0.0307(6) Uani 1 1 d
N1 N -0.2071(3) 0.6752(3) 0.04089(9) 0.0226(6) Uani 1 1 d
O4 O -0.2672(3) 0.7840(3) 0.02169(9) 0.0340(6) Uani 1 1 d
O1 O 0.1799(3) 0.1738(3) 0.15144(8) 0.0291(5) Uani 1 1 d
C1 C 0.1715(4) 0.3866(3) 0.10815(11) 0.0194(6) Uani 1 1 d
C2 C 0.1233(4) 0.2949(3) 0.14446(10) 0.0208(6) Uani 1 1 d
C9 C 0.4985(4) 0.3601(5) 0.12892(18) 0.0293(10) Uani 1 1 d
C10 C 0.4013(5) 0.4663(4) 0.05001(12) 0.0303(8) Uani 1 1 d

loop_
_atom_site_aniso_label
_atom_site_aniso_U_11
_atom_site_aniso_U_22
_atom_site_aniso_U_33
_atom_site_aniso_U_23
_atom_site_aniso_U_13
_atom_site_aniso_U_12
Ag1 0.0268(3) 0.0275(3) 0.0257(3) 0.00045(8) -0.00537(8) -0.00195(8)
S1 0.0237(4) 0.0212(4) 0.0240(4) -0.0016(3) 0.0057(3) 0.0008(3)
O3 0.0343(17) 0.0461(17) 0.0311(15) 0.0098(11) 0.0076(12) 0.0018(12)
C3 0.0189(18) 0.021(2) 0.0204(19) -0.0006(13) 0.0008(10) -0.0051(10)
C7 0.0304(19) 0.0366(18) 0.0262(17) -0.0046(14) 0.0068(15) -0.0128(15)
C8 0.0233(17) 0.024(2) 0.0249(17) 0.0002(14) -0.0008(11) -0.0060(12)
C4 0.0243(16) 0.0298(17) 0.0312(17) -0.0001(13) 0.0031(13) 0.0036(13)
C5 0.036(2) 0.033(2) 0.044(2) -0.0011(16) 0.0158(17) 0.0044(17)
C6 0.033(2) 0.0312(19) 0.0404(19) -0.0122(15) 0.0138(15) -0.0083(15)
O2 0.0297(14) 0.0326(14) 0.0297(13) 0.0002(9) 0.0047(10) 0.0107(11)
N1 0.0230(15) 0.0237(13) 0.0210(13) -0.0032(10) -0.0016(10) -0.0013(11)
O4 0.0349(15) 0.0302(13) 0.0370(13) 0.0077(10) 0.0086(11) 0.0097(11)
O1 0.0357(14) 0.0198(12) 0.0317(13) 0.0043(9) 0.0073(11) 0.0075(10)
C1 0.0169(14) 0.0185(14) 0.0227(14) -0.0020(10) 0.0008(11) 0.0007(11)
C2 0.0200(14) 0.0191(15) 0.0233(14) -0.0020(11) -0.0026(11) -0.0018(11)
C9 0.024(2) 0.034(3) 0.030(2) 0.0011(15) -0.0032(12) 0.0041(12)
C10 0.0300(19) 0.0314(19) 0.0295(15) 0.0059(13) 0.0076(14) -0.0025(15)

loop_
_atom_type_symbol
_atom_type_description
_atom_type_scat_dispersion_real
_atom_type_scat_dispersion_imag
_atom_type_scat_source
C C 0.0181 0.0091 'International Tables Vol C Tables 4.2.6.8 and 6.1.1.4'
H H 0.0000 0.0000 'International Tables Vol C Tables 4.2.6.8 and 6.1.1.4'
N N 0.0311 0.0180 'International Tables Vol C Tables 4.2.6.8 and 6.1.1.4'
O O 0.0492 0.0322 'International Tables Vol C Tables 4.2.6.8 and 6.1.1.4'
S S 0.3331 0.5567 'International Tables Vol C Tables 4.2.6.8 and 6.1.1.4'
Ag Ag 0.1306 4.2820 'International Tables Vol C Tables 4.2.6.8 and 6.1.1.4'

loop_
_geom_angle_atom_site_label_1
_geom_angle_atom_site_label_2
_geom_angle_atom_site_label_3
_geom_angle
_geom_angle_site_symmetry_1
_geom_angle_site_symmetry_3
C1 Ag1 O4 158.81(11) . 7
C1 Ag1 O2 112.96(10) . .
O4 Ag1 O2 83.40(9) 7 .
C1 S1 C10 100.30(17) . .
C1 S1 C9 105.53(18) . .
C10 S1 C9 98.7(2) . .
C4 C3 C8 119.5(4) . .
C4 C3 C2 122.4(4) . .
C8 C3 C2 118.1(3) . .
C6 C7 C8 120.2(4) . .
C3 C8 C7 120.0(4) . .
C3 C4 C5 120.8(4) . .
C6 C5 C4 119.4(4) . .
C7 C6 C5 120.1(3) . .
N1 O2 Ag1 116.4(2) . .
O3 N1 O2 121.2(3) . .
O3 N1 O4 120.3(3) . .
O2 N1 O4 118.5(3) . .
N1 O4 Ag1 111.9(2) . 7_565
C2 C1 S1 109.1(2) . .
C2 C1 Ag1 107.4(2) . .
S1 C1 Ag1 108.38(16) . .
O1 C2 C1 123.4(3) . .
O1 C2 C3 119.9(3) . .
C1 C2 C3 116.7(3) . .

loop_
_geom_bond_atom_site_label_1
_geom_bond_atom_site_label_2
_geom_bond_distance
_geom_bond_site_symmetry_2
Ag1 C1 2.195(3) .
Ag1 O4 2.305(3) 7
Ag1 O2 2.595(3) .
S1 C1 1.771(3) .
S1 C10 1.791(4) .
S1 C9 1.806(5) .
O3 N1 1.234(4) .
C3 C4 1.384(5) .
C3 C8 1.393(6) .
C3 C2 1.504(5) .
C7 C6 1.384(6) .
C7 C8 1.400(5) .
C4 C5 1.403(5) .
C5 C6 1.390(6) .
O2 N1 1.249(4) .
N1 O4 1.269(4) .
O4 Ag1 2.305(3) 7_565
O1 C2 1.233(4) .
C1 C2 1.454(4) .
